data_4343568
loop_
_publ_author_name
'Gearhart, R.C.'
'Wood, R.H.'
'Beck, J.D.'

_publ_section_title
;
 Heats of Formation and Crystal Structures of Some Group 3 Tetrahalides. N
 (M X4)(c) (N=CsorNa, M=AlorGa, and X=ClorBr) and (C6 H5)4 As) (M Cl4)(c)
 (M=GaorIn). Donor-Acceptor Bond Energies for M X3-X where M=Al,Ga,In,and
 X=Cl,Br
;
_journal_name_full 'Inorganic Chemistry'
_journal_page_first 2413
_journal_page_last 2416
_journal_volume 14
_journal_year 1975
_chemical_formula_sum 'Cl4 Cs Ga'
_chemical_name_systematic 'Cs Ga Cl4'
_space_group_IT_number 62
_symmetry_space_group_name_Hall '-P 2ac 2n'
_symmetry_space_group_name_H-M 'P n m a'
_cell_angle_alpha 90
_cell_angle_beta 90
_cell_angle_gamma 90
_cell_formula_units_Z 4
_cell_length_a 11.66
_cell_length_b 7.16
_cell_length_c 9.41
_cell_volume 785.599
_citation_journal_id_ASTM INOCAJ
_cod_data_source_file Gearhart_INOCAJ_1975_1101.cif
_cod_data_source_block Cl4Cs1Ga1
_cod_original_cell_volume 785.5994
_cod_original_formula_sum 'Cl4 Cs1 Ga1'
_cod_database_code 4343568

loop_
_symmetry_equiv_pos_as_xyz
x,y,z
-x+1/2,-y,z+1/2
x+1/2,-y+1/2,-z+1/2
-x,y+1/2,-z
-x,-y,-z
x-1/2,y,-z-1/2
-x-1/2,y-1/2,z-1/2
x,-y-1/2,z

loop_
_atom_site_label
_atom_site_type_symbol
_atom_site_fract_x
_atom_site_fract_y
_atom_site_fract_z
_atom_site_occupancy
_atom_site_U_iso_or_equiv
Cl2 Cl-1 0.214 0.25 0.552 1 0.0
Cl3 Cl-1 0.0805 0.006 0.828 1 0.0
Ga1 Ga+3 0.0712 0.25 0.692 1 0.0
Cl1 Cl-1 -0.092 0.25 0.584 1 0.0
Cs1 Cs+1 0.18 0.25 0.167 1 0.0
